data_1001574
loop_
_publ_author_name
'Pelloquin, D'
'Hervieu, M'
'Michel, C'
'Van Tendeloo, G'
'Maignan, A'
'Raveau, B'

_publ_section_title
;
A 94K Hg-based superconductor with a "1212" structure
Hg~0.5~Bi~0.5~Sr~2~Ca~1-x~R~x~Cu~2~O~6+d~ (R=Nd,Y,Pr)
;
_journal_coden_ASTM PHYCE6
_journal_name_full 'Physica C (Amsterdam) (152,1988-)'
_journal_page_first 257
_journal_page_last 263
_journal_paper_doi 10.1016/0921-4534(93)90069-3
_journal_volume 216
_journal_year 1993
_chemical_formula_structural '(Hg0.5 Bi0.5) Sr2 (Nd0.6 Ca0.4) Cu2 O6.6'
_chemical_formula_sum 'Bi0.5 Ca0.4 Cu2 Hg0.5 Nd0.6 O6.6 Sr2'
_chemical_name_systematic
;
Mercury bismuth strontium neodymium calcium copper oxide
(0.5/0.5/2/0.6/0.4/2/6.6)
;
_space_group_IT_number 123
_symmetry_cell_setting tetragonal
_symmetry_Int_Tables_number 123
_symmetry_space_group_name_Hall '-P 4 2'
_symmetry_space_group_name_H-M 'P 4/m m m'
_cell_angle_alpha 90
_cell_angle_beta 90
_cell_angle_gamma 90
_cell_formula_units_Z 1
_cell_length_a 3.8259(2)
_cell_length_b 3.8259(2)
_cell_length_c 12.0029(6)
_cell_volume 175.7
_refine_ls_R_factor_all 0.069
_cod_original_formula_sum 'Bi.5 Ca.4 Cu2 Hg.5 Nd.6 O6.6 Sr2'
_cod_database_code 1001574

loop_
_symmetry_equiv_pos_as_xyz
x,y,z
-x,-y,z
-x,y,z
x,-y,z
-y,x,z
y,-x,z
y,x,z
-y,-x,z
-x,-y,-z
x,y,-z
x,-y,-z
-x,y,-z
y,-x,-z
-y,x,-z
-y,-x,-z
y,x,-z

loop_
_atom_site_label
_atom_site_type_symbol
_atom_site_symmetry_multiplicity
_atom_site_Wyckoff_symbol
_atom_site_fract_x
_atom_site_fract_y
_atom_site_fract_z
_atom_site_occupancy
_atom_site_attached_hydrogens
_atom_site_calc_flag
Hg1 Hg2+ 1 a 0. 0. 0. 0.5 0 d
Bi1 Bi3+ 1 a 0. 0. 0. 0.5 0 d
Sr1 Sr2+ 2 h 0.5 0.5 0.2121(5) 1. 0 d
Cu1 Cu2+ 2 g 0. 0. 0.3592(7) 1. 0 d
Ca1 Ca2+ 1 d 0.5 0.5 0.5 0.4 0 d
Nd1 Nd3+ 1 d 0.5 0.5 0.5 0.6 0 d
O1 O2- 4 i 0.5 0. 0.373(2) 1. 0 d
O2 O2- 2 g 0. 0. 0.167(3) 1. 0 d
O3 O2- 1 c 0.5 0.5 0. 0.6 0 d

loop_
_atom_type_symbol
_atom_type_oxidation_number
Hg2+ 2.000
Bi3+ 3.000
Sr2+ 2.000
Cu2+ 2.050
Ca2+ 2.000
Nd3+ 3.000
O2- -2.000
